data_1562985
loop_
_publ_author_name
'Wang, La-Mei'
'Fan, Yong'
'Wang, Yan'
'Xiao, Li-Na'
'Hu, Yang-Yang'
'Peng, Yu'
'Wang, Tie-Gang'
'Gao, Zhong-Min'
'Zheng, Da-Fang'
'Cui, Xiao-Bing'
'Xu, Ji-Qing'

_publ_section_title
;
 First examples of hybrids based on polyoxometalates, metal halide
 clusters and organic ligands
;
_journal_name_full 'Journal of Solid State Chemistry'
_journal_page_first 257
_journal_page_last 262
_journal_paper_doi 10.1016/j.jssc.2012.03.033
_journal_volume 191
_journal_year 2012
_chemical_formula_sum 'C88 H85 B2 Cl Cu2 N16 O86 W24'
_chemical_formula_weight 7339.27
_space_group_IT_number 2
_space_group_name_Hall '-P 1'
_space_group_name_H-M_alt 'P -1'
_symmetry_cell_setting triclinic
_symmetry_space_group_name_H-M 'P -1'
_atom_sites_solution_hydrogens geom
_atom_sites_solution_primary direct
_atom_sites_solution_secondary difmap
_audit_creation_method SHELXL-97
_cell_angle_alpha 100.00(3)
_cell_angle_beta 91.58(3)
_cell_angle_gamma 115.88(3)
_cell_formula_units_Z 1
_cell_length_a 12.044(2)
_cell_length_b 12.814(3)
_cell_length_c 23.915(5)
_cell_measurement_temperature 293(2)
_cell_volume 3247.9(15)
_computing_structure_refinement 'SHELXL-97 (Sheldrick, 1997)'
_computing_structure_solution 'SHELXS-97 (Sheldrick, 1990)'
_diffrn_ambient_temperature 293(2)
_diffrn_measured_fraction_theta_full 0.986
_diffrn_measured_fraction_theta_max 0.986
_diffrn_radiation_monochromator graphite
_diffrn_radiation_source 'fine-focus sealed tube'
_diffrn_radiation_type MoK\a
_diffrn_radiation_wavelength 0.71073
_diffrn_reflns_av_R_equivalents 0.0600
_diffrn_reflns_av_sigmaI/netI 0.0825
_diffrn_reflns_limit_h_max 15
_diffrn_reflns_limit_h_min -15
_diffrn_reflns_limit_k_max 16
_diffrn_reflns_limit_k_min -16
_diffrn_reflns_limit_l_max 31
_diffrn_reflns_limit_l_min -30
_diffrn_reflns_number 31818
_diffrn_reflns_theta_full 27.46
_diffrn_reflns_theta_max 27.46
_diffrn_reflns_theta_min 3.04
_exptl_absorpt_coefficient_mu 21.603
_exptl_absorpt_correction_T_max 0.0985
_exptl_absorpt_correction_T_min 0.0434
_exptl_absorpt_correction_type empirical
_exptl_crystal_density_diffrn 3.752
_exptl_crystal_density_method 'not measured'
_exptl_crystal_F_000 3274
_exptl_crystal_size_max 0.39
_exptl_crystal_size_mid 0.21
_exptl_crystal_size_min 0.20
_refine_diff_density_max 3.940
_refine_diff_density_min -2.425
_refine_diff_density_rms 0.360
_refine_ls_extinction_method none
_refine_ls_goodness_of_fit_ref 1.039
_refine_ls_hydrogen_treatment constr
_refine_ls_matrix_type full
_refine_ls_number_parameters 973
_refine_ls_number_reflns 14671
_refine_ls_number_restraints 6
_refine_ls_restrained_S_all 1.039
_refine_ls_R_factor_all 0.0864
_refine_ls_R_factor_gt 0.0572
_refine_ls_shift/su_max 0.007
_refine_ls_shift/su_mean 0.000
_refine_ls_structure_factor_coef Fsqd
_refine_ls_weighting_details 'calc w=1/[\s^2^(Fo^2^)+(0.0595P)^2^+43.8006P] where P=(Fo^2^+2Fc^2^)/3'
_refine_ls_weighting_scheme calc
_refine_ls_wR_factor_gt 0.1328
_refine_ls_wR_factor_ref 0.1457
_reflns_number_gt 10455
_reflns_number_total 14671
_reflns_threshold_expression >2sigma(I)
_cod_data_source_file JSSC-2012-191-257.cif
_cod_data_source_block k1
_cod_original_cell_volume 3247.7(11)
_cod_original_sg_symbol_H-M P-1
_cod_database_code 1562985

loop_
_symmetry_equiv_pos_as_xyz
'x, y, z'
'-x, -y, -z'

loop_
_atom_site_label
_atom_site_type_symbol
_atom_site_fract_x
_atom_site_fract_y
_atom_site_fract_z
_atom_site_U_iso_or_equiv
_atom_site_adp_type
_atom_site_occupancy
_atom_site_symmetry_multiplicity
_atom_site_calc_flag
_atom_site_refinement_flags
_atom_site_disorder_assembly
_atom_site_disorder_group
W1 W 0.54447(6) 0.49877(6) 0.25043(3) 0.02941(15) Uani 1 1 d . . .
W2 W 0.23153(6) 0.32092(5) 0.17805(3) 0.02879(15) Uani 1 1 d . . .
W3 W 0.00824(6) 0.40081(6) 0.20875(3) 0.03021(15) Uani 1 1 d . . .
W4 W 0.37278(7) 0.84052(6) 0.37753(3) 0.03121(16) Uani 1 1 d . . .
W5 W 0.19866(7) 0.68182(6) 0.16978(3) 0.03126(16) Uani 1 1 d . . .
W6 W 0.43781(6) 0.49169(6) 0.37749(3) 0.03022(15) Uani 1 1 d . . .
W7 W 0.42916(6) 0.60700(5) 0.14345(3) 0.02688(14) Uani 1 1 d . . .
W8 W 0.48348(7) 0.85547(6) 0.23741(3) 0.03289(16) Uani 1 1 d . . .
W9 W 0.61406(6) 0.75250(6) 0.34164(3) 0.03148(16) Uani 1 1 d . . .
W10 W 0.19218(7) 0.57675(6) 0.40681(3) 0.03391(16) Uani 1 1 d . . .
W11 W 0.12633(6) 0.30441(5) 0.30546(3) 0.02894(15) Uani 1 1 d . . .
W12 W 0.08670(7) 0.67787(7) 0.30952(3) 0.03527(17) Uani 1 1 d . . .
B1 B 0.3117(16) 0.5846(15) 0.2755(7) 0.025(3) Uani 1 1 d U . .
Cu1 Cu -0.2137(2) -0.09884(17) 0.03113(9) 0.0411(5) Uani 1 1 d . . .
O17 O 0.5898(11) 0.8183(10) 0.2816(5) 0.038(3) Uani 1 1 d . . .
O16 O 0.3044(10) 0.4460(9) 0.1394(4) 0.032(2) Uani 1 1 d . . .
O15 O 0.6451(11) 0.4457(10) 0.2269(5) 0.039(3) Uani 1 1 d . . .
O14 O 0.2615(11) 0.6462(9) 0.3216(4) 0.033(3) Uani 1 1 d . . .
O13 O 0.1209(12) 0.7209(11) 0.1228(5) 0.045(3) Uani 1 1 d . . .
O12 O 0.0853(11) 0.5227(10) 0.1669(5) 0.038(3) Uani 1 1 d . . .
O11 O 0.2219(11) 0.2045(9) 0.1276(4) 0.033(3) Uani 1 1 d . . .
O10 O 0.2900(10) 0.3607(10) 0.3407(5) 0.038(3) Uani 1 1 d . . .
O9 O 0.4874(12) 0.5936(11) 0.0803(5) 0.048(3) Uani 1 1 d . . .
O8 O 0.5787(11) 0.6456(10) 0.3942(5) 0.039(3) Uani 1 1 d . . .
O7 O 0.5792(12) 0.9947(10) 0.2298(5) 0.041(3) Uani 1 1 d . . .
O6 O 0.5101(10) 0.8070(10) 0.3820(4) 0.034(3) Uani 1 1 d . . .
O5 O 0.7582(11) 0.8592(10) 0.3739(5) 0.044(3) Uani 1 1 d . . .
O4 O 0.1123(11) 0.4227(10) 0.3614(5) 0.039(3) Uani 1 1 d . . .
O3 O 0.3030(10) 0.7455(9) 0.4266(6) 0.045(3) Uani 1 1 d . . .
O2 O 0.4274(10) 0.5834(9) 0.3006(4) 0.027(2) Uani 1 1 d . . .
O1 O 0.5284(10) 0.5735(9) 0.1919(5) 0.034(3) Uani 1 1 d . . .
O33 O 0.5229(11) 0.7731(9) 0.1700(5) 0.038(3) Uani 1 1 d . . .
O32 O 0.6655(10) 0.6504(10) 0.2929(5) 0.035(3) Uani 1 1 d . . .
O31 O 0.3406(10) 0.5576(11) 0.4124(5) 0.040(3) Uani 1 1 d . . .
O30 O 0.3904(11) 0.3701(9) 0.2185(5) 0.035(3) Uani 1 1 d . . .
O29 O 0.3423(11) 0.8370(10) 0.1928(5) 0.041(3) Uani 1 1 d . . .
O28 O 0.2109(10) 0.4575(10) 0.2521(5) 0.034(3) Uani 1 1 d . . .
O27 O 0.5289(12) 0.4465(9) 0.3206(5) 0.038(3) Uani 1 1 d . . .
O26 O 0.1638(11) 0.2328(10) 0.2375(5) 0.035(3) Uani 1 1 d . . .
O25 O 0.1410(11) 0.7211(10) 0.2395(6) 0.041(3) Uani 1 1 d . . .
O24 O 0.2937(12) 0.6365(10) 0.1184(6) 0.045(3) Uani 1 1 d . . .
O23 O 0.4191(11) 0.8841(10) 0.3051(6) 0.044(3) Uani 1 1 d . . .
O22 O -0.0104(11) 0.3017(11) 0.2618(5) 0.041(3) Uani 1 1 d . . .
O21 O 0.0680(11) 0.6132(11) 0.3779(6) 0.045(3) Uani 1 1 d . . .
N4 N -0.1868(12) -0.0743(12) 0.1191(5) 0.032(3) Uani 1 1 d . . .
O20 O 0.0719(11) 0.3081(11) 0.1603(5) 0.044(3) Uani 1 1 d . . .
O19 O -0.1387(10) 0.3355(11) 0.1764(6) 0.047(3) Uani 1 1 d . . .
N3 N -0.1939(14) -0.2430(11) 0.0343(6) 0.038(3) Uani 1 1 d . . .
O18 O 0.0046(11) 0.5182(10) 0.2667(5) 0.040(3) Uani 1 1 d . . .
O40 O 0.3423(10) 0.6523(9) 0.2269(5) 0.034(3) Uani 1 1 d . . .
O39 O 0.4740(12) 0.4391(10) 0.4319(5) 0.045(3) Uani 1 1 d . . .
O38 O 0.1425(14) 0.5520(12) 0.4712(5) 0.053(3) Uani 1 1 d . . .
O37 O 0.0463(12) 0.1830(11) 0.3332(5) 0.045(3) Uani 1 1 d . . .
O36 O 0.2115(11) 0.8235(10) 0.3536(5) 0.039(3) Uani 1 1 d . . .
O35 O -0.0326(12) 0.7143(13) 0.3155(6) 0.054(4) Uani 1 1 d . . .
O34 O 0.4288(13) 0.9747(11) 0.4224(5) 0.050(3) Uani 1 1 d . . .
N2 N -0.2329(13) 0.0435(12) 0.0218(5) 0.031(3) Uani 1 1 d . . .
N1 N -0.3736(13) -0.1854(12) -0.0228(5) 0.031(3) Uani 1 1 d . . .
C24 C -0.1817(15) -0.2586(12) 0.0871(7) 0.029(3) Uani 1 1 d . . .
C23 C -0.1824(14) -0.1727(14) 0.1324(7) 0.034(4) Uani 1 1 d . . .
C22 C -0.1670(16) -0.3561(18) 0.1003(10) 0.053(5) Uani 1 1 d . . .
C21 C -0.1625(16) -0.1817(19) 0.1885(7) 0.047(5) Uani 1 1 d . . .
N7 N 0.2373(19) 0.0277(14) 0.2108(8) 0.059(5) Uani 1 1 d . . .
C20 C -0.3280(15) 0.0179(18) -0.0189(7) 0.038(4) Uani 1 1 d . . .
C19 C -0.2742(19) 0.2205(17) -0.0124(8) 0.043(5) Uani 1 1 d . . .
H19A H -0.2866 0.2809 -0.0237 0.052 Uiso 1 1 calc R . .
C18 C -0.1568(17) 0.0100(19) 0.2182(8) 0.051(6) Uani 1 1 d . . .
H18A H -0.1444 0.0748 0.2466 0.061 Uiso 1 1 calc R . .
N6 N 0.751(2) 0.3661(19) 0.3023(9) 0.075(6) Uani 1 1 d . . .
C17 C -0.3526(16) 0.1027(15) -0.0376(7) 0.034(4) Uani 1 1 d . . .
C16 C -0.1594(16) -0.3649(19) 0.1574(10) 0.055(6) Uani 1 1 d . . .
H16A H -0.1555 -0.4314 0.1660 0.066 Uiso 1 1 calc R . .
C15 C -0.1780(18) 0.0109(16) 0.1619(8) 0.045(5) Uani 1 1 d . . .
H15A H -0.1868 0.0750 0.1531 0.054 Uiso 1 1 calc R . .
C14 C -0.1597(18) 0.1558(16) 0.0425(9) 0.044(5) Uani 1 1 d . . .
H14A H -0.0907 0.1737 0.0678 0.053 Uiso 1 1 calc R . .
C13 C -0.4428(18) -0.2989(15) -0.0431(8) 0.046(5) Uani 1 1 d . . .
H13A H -0.4243 -0.3534 -0.0290 0.055 Uiso 1 1 calc R . .
C34 C 0.834(3) 0.212(2) 0.4316(11) 0.069(7) Uani 1 1 d . . .
C12 C -0.1574(18) -0.284(2) 0.1995(10) 0.057(6) Uani 1 1 d . . .
H12A H -0.1526 -0.2938 0.2370 0.068 Uiso 1 1 calc R . .
C11 C -0.4024(17) -0.1047(16) -0.0429(7) 0.038(4) Uani 1 1 d . . .
C10 C -0.456(2) 0.066(2) -0.0802(9) 0.054(6) Uani 1 1 d . . .
H10A H -0.4762 0.1221 -0.0914 0.065 Uiso 1 1 calc R . .
C39 C 0.355(2) 0.1161(18) 0.2217(9) 0.056(6) Uani 1 1 d . . .
H39A H 0.4029 0.1464 0.1933 0.068 Uiso 1 1 calc R . .
C9 C -0.5027(15) -0.1363(17) -0.0845(7) 0.039(4) Uani 1 1 d . . .
C8 C -0.5484(16) -0.3424(19) -0.0872(8) 0.048(5) Uani 1 1 d . . .
H8A H -0.5955 -0.4232 -0.1016 0.058 Uiso 1 1 calc R . .
C7 C -0.162(2) -0.4355(17) 0.0502(11) 0.065(7) Uani 1 1 d . . .
H7A H -0.1542 -0.5022 0.0555 0.077 Uiso 1 1 calc R . .
C6 C -0.176(2) 0.2489(16) 0.0304(10) 0.053(6) Uani 1 1 d . . .
H6A H -0.1252 0.3267 0.0491 0.064 Uiso 1 1 calc R . .
C5 C -0.1542(18) -0.087(2) 0.2318(8) 0.061(6) Uani 1 1 d . . .
H5A H -0.1468 -0.0918 0.2699 0.073 Uiso 1 1 calc R . .
C38 C 0.319(2) 0.1075(17) 0.3204(8) 0.051(5) Uani 1 1 d . . .
C4 C -0.5754(16) -0.2634(19) -0.1061(7) 0.046(5) Uani 1 1 d . . .
H4A H -0.6425 -0.2901 -0.1340 0.055 Uiso 1 1 calc R . .
C3 C -0.169(2) -0.4192(18) -0.0015(10) 0.060(6) Uani 1 1 d . . .
H3A H -0.1668 -0.4740 -0.0321 0.072 Uiso 1 1 calc R . .
C2 C -0.179(2) -0.3121(16) -0.0117(9) 0.055(6) Uani 1 1 d . . .
H2A H -0.1762 -0.2937 -0.0478 0.066 Uiso 1 1 calc R . .
C1 C -0.521(2) -0.045(3) -0.1029(9) 0.066(7) Uani 1 1 d . . .
H1A H -0.5823 -0.0661 -0.1328 0.079 Uiso 1 1 calc R . .
N5 N 0.883(3) 0.117(2) 0.5169(11) 0.095(7) Uani 1 1 d . . .
C37 C 0.397(3) 0.1584(16) 0.2822(9) 0.077(9) Uani 1 1 d . . .
H37A H 0.4765 0.2193 0.2949 0.092 Uiso 1 1 calc R . .
C33 C 0.809(3) 0.271(3) 0.3842(12) 0.076(7) Uani 1 1 d . . .
C32 C 0.750(2) 0.1947(18) 0.3296(9) 0.062(6) Uani 1 1 d . . .
H32A H 0.7308 0.1147 0.3217 0.074 Uiso 1 1 calc R . .
C31 C 0.832(2) 0.385(2) 0.3967(11) 0.077(8) Uani 1 1 d . . .
H31A H 0.8676 0.4320 0.4327 0.093 Uiso 1 1 calc R . .
C30 C 0.724(2) 0.248(2) 0.2909(10) 0.066(6) Uani 1 1 d . . .
H30A H 0.6850 0.2026 0.2549 0.079 Uiso 1 1 calc R . .
C36 C 0.205(2) 0.023(2) 0.3026(11) 0.076(7) Uani 1 1 d . . .
H36A H 0.1522 -0.0086 0.3294 0.091 Uiso 1 1 calc R . .
C29 C 0.801(2) 0.426(3) 0.3560(12) 0.101(11) Uani 1 1 d . . .
H29A H 0.8143 0.5050 0.3649 0.121 Uiso 1 1 calc R . .
C35 C 0.164(3) -0.020(2) 0.2462(10) 0.080(8) Uani 1 1 d . . .
H35A H 0.0849 -0.0813 0.2337 0.096 Uiso 1 1 calc R . .
C28 C 0.975(3) 0.226(3) 0.5066(13) 0.098(10) Uani 1 1 d . . .
H28A H 1.0532 0.2618 0.5276 0.118 Uiso 1 1 calc R . .
C27 C 0.745(2) 0.1057(18) 0.4431(15) 0.089(10) Uani 1 1 d . . .
H27A H 0.6673 0.0681 0.4215 0.107 Uiso 1 1 calc R . .
C26 C 0.950(3) 0.276(3) 0.4669(11) 0.084(8) Uani 1 1 d . . .
H26A H 1.0061 0.3512 0.4625 0.101 Uiso 1 1 calc R . .
C25 C 0.766(3) 0.058(2) 0.4821(12) 0.088(9) Uani 1 1 d . . .
H25A H 0.7060 -0.0144 0.4877 0.106 Uiso 1 1 calc R . .
C44 C 0.489(3) 0.2045(19) 0.4013(10) 0.082(9) Uani 1 1 d . . .
H44A H 0.5464 0.2055 0.3760 0.098 Uiso 1 1 calc R . .
C43 C 0.525(4) 0.246(2) 0.4595(12) 0.100(11) Uani 1 1 d . . .
H43A H 0.6082 0.2738 0.4733 0.120 Uiso 1 1 calc R . .
N8 N 0.442(3) 0.247(2) 0.4975(10) 0.103(9) Uani 1 1 d . . .
C42 C 0.326(3) 0.209(3) 0.4796(12) 0.16(2) Uani 1 1 d . . .
H42A H 0.2749 0.2081 0.5079 0.194 Uiso 1 1 calc R . .
C41 C 0.266(4) 0.166(3) 0.4215(11) 0.103(11) Uani 1 1 d . . .
H41A H 0.1826 0.1452 0.4110 0.124 Uiso 1 1 calc R . .
C40 C 0.357(2) 0.159(2) 0.3804(13) 0.085(8) Uani 1 1 d . . .
Cl1 Cl 0.0000 0.0000 0.0000 0.0467(15) Uani 1 2 d S . .
OW3 O 0.1170(14) -0.0715(13) 0.1036(6) 0.064(4) Uiso 1 1 d . . .
OW2 O 0.996(3) 0.070(2) 0.5975(12) 0.152(10) Uiso 1 1 d . . .
OW1 O 1.251(3) 0.408(3) 0.5296(13) 0.175(12) Uiso 1 1 d . . .

loop_
_atom_site_aniso_label
_atom_site_aniso_U_11
_atom_site_aniso_U_22
_atom_site_aniso_U_33
_atom_site_aniso_U_23
_atom_site_aniso_U_13
_atom_site_aniso_U_12
W1 0.0282(3) 0.0331(3) 0.0303(3) 0.0052(3) 0.0006(3) 0.0174(3)
W2 0.0373(4) 0.0260(3) 0.0221(3) 0.0012(3) -0.0030(3) 0.0151(3)
W3 0.0242(3) 0.0329(3) 0.0297(3) 0.0056(3) -0.0024(3) 0.0101(3)
W4 0.0369(4) 0.0283(3) 0.0280(3) 0.0011(3) -0.0006(3) 0.0162(3)
W5 0.0369(4) 0.0341(3) 0.0287(3) 0.0096(3) -0.0016(3) 0.0204(3)
W6 0.0340(4) 0.0348(3) 0.0235(3) 0.0089(3) -0.0020(3) 0.0162(3)
W7 0.0315(3) 0.0285(3) 0.0234(3) 0.0086(3) 0.0046(3) 0.0147(3)
W8 0.0340(4) 0.0246(3) 0.0390(4) 0.0122(3) 0.0015(3) 0.0102(3)
W9 0.0269(3) 0.0330(3) 0.0273(3) 0.0048(3) -0.0032(3) 0.0078(3)
W10 0.0361(4) 0.0444(4) 0.0215(3) 0.0070(3) 0.0040(3) 0.0182(3)
W11 0.0318(4) 0.0255(3) 0.0248(3) 0.0070(3) 0.0027(3) 0.0079(3)
W12 0.0357(4) 0.0473(4) 0.0320(4) 0.0094(3) 0.0054(3) 0.0263(3)
B1 0.025(4) 0.025(4) 0.025(4) 0.0051(12) 0.0031(11) 0.0108(18)
Cu1 0.0609(15) 0.0310(10) 0.0345(11) 0.0027(9) -0.0142(10) 0.0260(11)
O17 0.036(7) 0.044(7) 0.038(6) 0.018(6) 0.010(5) 0.018(6)
O16 0.031(6) 0.030(6) 0.028(6) 0.003(5) -0.005(5) 0.009(5)
O15 0.048(8) 0.043(7) 0.039(7) 0.012(6) 0.016(6) 0.030(6)
O14 0.046(7) 0.032(6) 0.026(6) 0.005(5) 0.012(5) 0.023(6)
O13 0.054(8) 0.047(7) 0.037(7) 0.019(6) -0.001(6) 0.022(7)
O12 0.042(7) 0.040(6) 0.031(6) 0.006(5) 0.003(5) 0.019(6)
O11 0.055(8) 0.022(5) 0.020(5) -0.005(5) 0.007(5) 0.017(5)
O10 0.030(6) 0.043(7) 0.042(7) 0.001(6) 0.000(5) 0.022(6)
O9 0.051(8) 0.056(8) 0.041(7) 0.010(6) 0.003(6) 0.029(7)
O8 0.038(7) 0.045(7) 0.034(6) 0.008(6) 0.001(5) 0.018(6)
O7 0.058(8) 0.029(6) 0.049(7) 0.020(6) 0.015(6) 0.025(6)
O6 0.031(6) 0.045(7) 0.028(6) 0.012(5) 0.003(5) 0.018(5)
O5 0.040(7) 0.039(7) 0.036(7) -0.002(6) -0.009(5) 0.006(6)
O4 0.042(7) 0.045(7) 0.035(6) 0.006(6) 0.009(5) 0.024(6)
O3 0.029(6) 0.015(5) 0.081(9) 0.001(6) -0.028(6) 0.006(5)
O2 0.038(6) 0.034(6) 0.016(5) 0.014(4) 0.003(4) 0.020(5)
O1 0.036(7) 0.030(6) 0.032(6) 0.008(5) -0.005(5) 0.010(5)
O33 0.039(7) 0.031(6) 0.042(7) 0.009(5) 0.000(5) 0.013(5)
O32 0.030(6) 0.038(6) 0.030(6) 0.003(5) 0.002(5) 0.009(5)
O31 0.027(6) 0.060(8) 0.035(6) -0.007(6) -0.003(5) 0.027(6)
O30 0.037(7) 0.032(6) 0.038(6) 0.013(5) -0.005(5) 0.016(5)
O29 0.037(7) 0.031(6) 0.052(8) -0.003(6) -0.017(6) 0.018(6)
O28 0.031(6) 0.048(7) 0.033(6) 0.009(5) 0.000(5) 0.026(6)
O27 0.057(8) 0.030(6) 0.027(6) 0.000(5) -0.009(5) 0.022(6)
O26 0.038(7) 0.039(6) 0.028(6) 0.006(5) 0.006(5) 0.017(6)
O25 0.036(7) 0.030(6) 0.063(8) 0.017(6) 0.014(6) 0.016(5)
O24 0.055(8) 0.034(6) 0.057(8) 0.007(6) -0.006(6) 0.031(6)
O23 0.032(7) 0.037(6) 0.059(8) 0.011(6) 0.000(6) 0.010(6)
O22 0.035(7) 0.050(7) 0.035(6) 0.008(6) -0.005(5) 0.017(6)
O21 0.029(7) 0.057(8) 0.059(8) 0.038(7) 0.008(6) 0.019(6)
N4 0.026(7) 0.040(8) 0.025(7) 0.011(6) 0.002(5) 0.009(6)
O20 0.035(7) 0.054(8) 0.040(7) -0.001(6) -0.004(5) 0.022(6)
O19 0.018(6) 0.054(8) 0.061(8) 0.012(7) -0.002(5) 0.009(6)
N3 0.050(9) 0.025(7) 0.034(8) -0.005(6) -0.006(7) 0.018(7)
O18 0.038(7) 0.043(7) 0.048(7) 0.018(6) 0.016(6) 0.022(6)
O40 0.029(6) 0.033(6) 0.042(7) 0.010(5) -0.005(5) 0.016(5)
O39 0.054(8) 0.044(7) 0.034(7) -0.003(6) -0.020(6) 0.025(7)
O38 0.066(10) 0.061(8) 0.031(7) 0.005(6) 0.009(6) 0.030(8)
O37 0.053(8) 0.043(7) 0.045(7) 0.022(6) 0.012(6) 0.021(6)
O36 0.042(7) 0.042(7) 0.034(6) 0.005(6) 0.001(5) 0.022(6)
O35 0.045(8) 0.086(10) 0.045(8) 0.002(7) -0.001(6) 0.047(8)
O34 0.071(10) 0.038(7) 0.042(7) -0.001(6) -0.008(7) 0.029(7)
N2 0.044(9) 0.038(7) 0.023(7) 0.012(6) 0.004(6) 0.025(7)
N1 0.036(8) 0.035(7) 0.022(7) 0.008(6) 0.004(6) 0.016(6)
C24 0.034(9) 0.018(7) 0.032(8) -0.001(7) -0.014(7) 0.011(7)
C23 0.011(7) 0.033(8) 0.041(9) 0.003(8) -0.010(6) -0.004(6)
C22 0.014(9) 0.062(12) 0.073(14) 0.040(12) -0.006(8) -0.003(8)
C21 0.022(9) 0.078(14) 0.027(9) 0.014(10) 0.001(7) 0.011(9)
N7 0.082(15) 0.035(9) 0.065(12) 0.016(9) 0.010(11) 0.027(10)
C20 0.030(9) 0.075(13) 0.028(8) 0.008(9) 0.003(7) 0.041(10)
C19 0.068(14) 0.051(11) 0.041(10) 0.026(9) 0.031(10) 0.047(11)
C18 0.028(10) 0.059(12) 0.028(9) -0.005(9) 0.010(7) -0.010(9)
N6 0.077(15) 0.085(14) 0.077(14) -0.005(12) -0.017(11) 0.057(13)
C17 0.044(10) 0.046(10) 0.028(8) 0.021(8) 0.025(8) 0.030(9)
C16 0.020(9) 0.064(13) 0.089(17) 0.050(13) 0.011(10) 0.014(9)
C15 0.048(12) 0.033(9) 0.042(10) -0.002(9) 0.012(9) 0.011(9)
C14 0.042(11) 0.039(10) 0.062(12) 0.011(9) 0.005(9) 0.026(9)
C13 0.051(12) 0.029(9) 0.052(12) -0.008(9) 0.007(9) 0.020(9)
C34 0.10(2) 0.057(13) 0.070(16) 0.023(12) 0.030(15) 0.046(14)
C12 0.032(11) 0.089(16) 0.053(13) 0.031(13) 0.001(9) 0.025(11)
C11 0.046(11) 0.043(10) 0.022(8) 0.001(8) -0.001(7) 0.019(9)
C10 0.071(15) 0.086(16) 0.056(13) 0.044(13) 0.030(11) 0.069(15)
C39 0.084(17) 0.047(11) 0.066(14) 0.042(11) 0.039(13) 0.041(12)
C9 0.023(9) 0.063(12) 0.037(9) 0.006(9) 0.004(7) 0.025(9)
C8 0.022(9) 0.066(13) 0.043(11) -0.002(10) 0.005(8) 0.013(9)
C7 0.057(14) 0.030(9) 0.100(19) 0.003(12) -0.032(13) 0.019(10)
C6 0.063(14) 0.025(9) 0.074(15) 0.013(10) 0.033(12) 0.018(9)
C5 0.032(11) 0.091(17) 0.027(10) 0.004(11) -0.002(8) 0.002(11)
C38 0.069(15) 0.043(11) 0.030(9) 0.017(9) 0.001(9) 0.013(10)
C4 0.020(9) 0.078(14) 0.031(9) -0.009(10) -0.006(7) 0.021(9)
C3 0.064(15) 0.049(12) 0.066(15) -0.016(11) -0.034(11) 0.038(11)
C2 0.064(14) 0.041(10) 0.046(11) -0.011(9) -0.033(10) 0.022(10)
C1 0.079(17) 0.13(2) 0.032(11) 0.050(14) 0.033(11) 0.070(18)
N5 0.09(2) 0.077(15) 0.10(2) 0.012(15) 0.017(16) 0.030(15)
C37 0.13(2) 0.022(9) 0.050(13) -0.001(9) 0.045(14) 0.007(12)
C33 0.078(18) 0.10(2) 0.079(18) 0.029(16) 0.027(15) 0.057(17)
C32 0.057(14) 0.041(11) 0.052(13) -0.005(11) 0.005(11) -0.004(10)
C31 0.081(18) 0.068(15) 0.078(18) -0.028(14) -0.045(14) 0.050(14)
C30 0.064(16) 0.073(16) 0.046(13) 0.014(12) 0.007(11) 0.018(13)
C36 0.071(18) 0.067(15) 0.069(16) -0.005(13) -0.016(13) 0.019(14)
C29 0.046(16) 0.15(3) 0.075(19) 0.00(2) -0.008(13) 0.018(18)
C35 0.14(3) 0.085(18) 0.048(14) 0.011(14) 0.020(16) 0.08(2)
C28 0.08(2) 0.13(3) 0.09(2) 0.01(2) 0.005(17) 0.06(2)
C27 0.047(14) 0.040(11) 0.19(3) 0.024(16) -0.018(16) 0.028(11)
C26 0.08(2) 0.090(19) 0.071(17) 0.014(15) -0.037(15) 0.033(16)
C25 0.13(3) 0.050(14) 0.072(18) 0.036(13) 0.028(18) 0.016(16)
C44 0.14(3) 0.058(13) 0.045(13) -0.003(11) -0.050(14) 0.051(16)
C43 0.14(3) 0.071(17) 0.060(17) 0.037(15) -0.014(18) 0.016(19)
N8 0.11(2) 0.075(15) 0.067(16) -0.004(13) 0.001(15) -0.003(15)
C42 0.12(3) 0.14(3) 0.059(17) 0.000(19) 0.049(19) -0.08(2)
C41 0.15(3) 0.09(2) 0.054(16) -0.008(15) -0.001(18) 0.05(2)
C40 0.053(16) 0.090(19) 0.10(2) 0.052(18) 0.015(15) 0.012(14)
Cl1 0.044(4) 0.045(3) 0.059(4) 0.019(3) 0.010(3) 0.024(3)

loop_
_atom_type_symbol
_atom_type_description
_atom_type_scat_dispersion_real
_atom_type_scat_dispersion_imag
_atom_type_scat_source
C C 0.0033 0.0016 'International Tables Vol C Tables 4.2.6.8 and 6.1.1.4'
H H 0.0000 0.0000 'International Tables Vol C Tables 4.2.6.8 and 6.1.1.4'
B B 0.0013 0.0007 'International Tables Vol C Tables 4.2.6.8 and 6.1.1.4'
N N 0.0061 0.0033 'International Tables Vol C Tables 4.2.6.8 and 6.1.1.4'
O O 0.0106 0.0060 'International Tables Vol C Tables 4.2.6.8 and 6.1.1.4'
Cu Cu 0.3201 1.2651 'International Tables Vol C Tables 4.2.6.8 and 6.1.1.4'
W W -0.8490 6.8722 'International Tables Vol C Tables 4.2.6.8 and 6.1.1.4'
Cl Cl 0.1484 0.1585 'International Tables Vol C Tables 4.2.6.8 and 6.1.1.4'

loop_
_geom_angle_atom_site_label_1
_geom_angle_atom_site_label_2
_geom_angle_atom_site_label_3
_geom_angle
_geom_angle_site_symmetry_1
_geom_angle_site_symmetry_3
O15 W1 O1 102.5(5) . .
O15 W1 O30 101.4(5) . .
O1 W1 O30 87.8(5) . .
O15 W1 O27 96.2(5) . .
O1 W1 O27 161.2(5) . .
O30 W1 O27 90.6(5) . .
O15 W1 O32 97.4(5) . .
O1 W1 O32 88.8(5) . .
O30 W1 O32 161.2(5) . .
O27 W1 O32 86.8(5) . .
O15 W1 O2 168.9(5) . .
O1 W1 O2 85.7(4) . .
O30 W1 O2 86.2(4) . .
O27 W1 O2 75.5(4) . .
O32 W1 O2 75.1(4) . .
O11 W2 O16 100.8(5) . .
O11 W2 O20 98.8(5) . .
O16 W2 O20 91.6(5) . .
O11 W2 O30 100.7(5) . .
O16 W2 O30 88.9(5) . .
O20 W2 O30 160.1(5) . .
O11 W2 O26 97.2(5) . .
O16 W2 O26 161.9(4) . .
O20 W2 O26 87.4(5) . .
O30 W2 O26 86.1(5) . .
O11 W2 O28 169.8(5) . .
O16 W2 O28 87.5(4) . .
O20 W2 O28 74.9(4) . .
O30 W2 O28 85.3(4) . .
O26 W2 O28 74.7(4) . .
O19 W3 O18 101.6(6) . .
O19 W3 O22 99.2(6) . .
O18 W3 O22 90.5(5) . .
O19 W3 O12 100.7(6) . .
O18 W3 O12 87.0(5) . .
O22 W3 O12 160.0(5) . .
O19 W3 O20 98.4(6) . .
O18 W3 O20 159.9(5) . .
O22 W3 O20 87.7(5) . .
O12 W3 O20 87.9(5) . .
O19 W3 O28 169.7(5) . .
O18 W3 O28 86.2(5) . .
O22 W3 O28 73.7(5) . .
O12 W3 O28 86.3(5) . .
O20 W3 O28 74.1(4) . .
O34 W4 O3 100.1(6) . .
O34 W4 O6 101.3(6) . .
O3 W4 O6 89.4(5) . .
O34 W4 O36 98.8(6) . .
O3 W4 O36 88.6(5) . .
O6 W4 O36 159.8(5) . .
O34 W4 O23 101.9(6) . .
O3 W4 O23 157.9(5) . .
O6 W4 O23 87.8(5) . .
O36 W4 O23 86.6(5) . .
O34 W4 O14 170.0(6) . .
O3 W4 O14 73.6(4) . .
O6 W4 O14 86.6(4) . .
O36 W4 O14 73.6(4) . .
O23 W4 O14 84.4(4) . .
O13 W5 O12 101.4(6) . .
O13 W5 O24 98.4(6) . .
O12 W5 O24 91.7(5) . .
O13 W5 O25 101.3(6) . .
O12 W5 O25 87.7(5) . .
O24 W5 O25 160.0(5) . .
O13 W5 O29 96.9(5) . .
O12 W5 O29 161.6(5) . .
O24 W5 O29 88.2(5) . .
O25 W5 O29 86.2(5) . .
O13 W5 O40 168.4(5) . .
O12 W5 O40 87.9(4) . .
O24 W5 O40 74.2(5) . .
O25 W5 O40 85.8(5) . .
O29 W5 O40 74.3(4) . .
O39 W6 O31 100.3(6) . .
O39 W6 O10 101.6(6) . .
O31 W6 O10 88.1(5) . .
O39 W6 O8 97.2(6) . .
O31 W6 O8 89.6(5) . .
O10 W6 O8 161.1(5) . .
O39 W6 O27 99.1(5) . .
O31 W6 O27 160.6(5) . .
O10 W6 O27 89.3(5) . .
O8 W6 O27 86.6(5) . .
O39 W6 O2 169.4(5) . .
O31 W6 O2 86.2(5) . .
O10 W6 O2 86.9(5) . .
O8 W6 O2 74.2(4) . .
O27 W6 O2 74.4(4) . .
O9 W7 O1 102.2(5) . .
O9 W7 O33 98.7(6) . .
O1 W7 O33 92.6(5) . .
O9 W7 O24 99.1(6) . .
O1 W7 O24 158.4(5) . .
O33 W7 O24 87.8(5) . .
O9 W7 O16 101.2(5) . .
O1 W7 O16 86.4(5) . .
O33 W7 O16 159.8(5) . .
O24 W7 O16 85.8(5) . .
O9 W7 O40 170.1(5) . .
O1 W7 O40 85.9(4) . .
O33 W7 O40 75.1(4) . .
O24 W7 O40 73.3(5) . .
O16 W7 O40 84.7(4) . .
O7 W8 O23 102.1(5) . .
O7 W8 O29 97.1(6) . .
O23 W8 O29 91.9(5) . .
O7 W8 O17 102.4(6) . .
O23 W8 O17 86.6(5) . .
O29 W8 O17 160.3(5) . .
O7 W8 O33 96.2(5) . .
O23 W8 O33 161.5(5) . .
O29 W8 O33 88.4(5) . .
O17 W8 O33 86.9(5) . .
O7 W8 O40 168.0(5) . .
O23 W8 O40 87.8(5) . .
O29 W8 O40 75.6(4) . .
O17 W8 O40 84.7(4) . .
O33 W8 O40 74.3(4) . .
O5 W9 O17 101.2(6) . .
O5 W9 O6 100.6(5) . .
O17 W9 O6 88.2(5) . .
O5 W9 O32 98.7(5) . .
O17 W9 O32 92.4(5) . .
O6 W9 O32 160.3(5) . .
O5 W9 O8 98.9(6) . .
O17 W9 O8 159.7(5) . .
O6 W9 O8 85.3(5) . .
O32 W9 O8 87.5(5) . .
O5 W9 O2 170.6(5) . .
O17 W9 O2 86.2(4) . .
O6 W9 O2 85.4(4) . .
O32 W9 O2 75.0(4) . .
O8 W9 O2 74.2(4) . .
O38 W10 O4 101.3(6) . .
O38 W10 O21 99.2(6) . .
O4 W10 O21 90.6(5) . .
O38 W10 O31 100.7(6) . .
O4 W10 O31 88.2(5) . .
O21 W10 O31 159.9(5) . .
O38 W10 O3 100.6(6) . .
O4 W10 O3 157.9(6) . .
O21 W10 O3 88.6(5) . .
O31 W10 O3 85.1(5) . .
O38 W10 O14 169.3(5) . .
O4 W10 O14 87.7(4) . .
O21 W10 O14 74.8(5) . .
O31 W10 O14 85.1(5) . .
O3 W10 O14 70.8(5) . .
O37 W11 O26 99.9(5) . .
O37 W11 O10 102.4(6) . .
O26 W11 O10 91.3(5) . .
O37 W11 O22 98.1(6) . .
O26 W11 O22 88.5(5) . .
O10 W11 O22 159.1(5) . .
O37 W11 O4 100.0(5) . .
O26 W11 O4 160.0(5) . .
O10 W11 O4 87.2(5) . .
O22 W11 O4 86.0(5) . .
O37 W11 O28 169.7(5) . .
O26 W11 O28 75.0(4) . .
O10 W11 O28 86.7(5) . .
O22 W11 O28 73.0(5) . .
O4 W11 O28 85.0(4) . .
O35 W12 O25 101.7(6) . .
O35 W12 O36 96.6(6) . .
O25 W12 O36 92.4(5) . .
O35 W12 O18 101.8(6) . .
O25 W12 O18 86.3(5) . .
O36 W12 O18 161.4(5) . .
O35 W12 O21 96.1(6) . .
O25 W12 O21 162.0(5) . .
O36 W12 O21 88.0(5) . .
O18 W12 O21 87.6(5) . .
O35 W12 O14 168.0(5) . .
O25 W12 O14 87.2(4) . .
O36 W12 O14 74.7(4) . .
O18 W12 O14 86.7(4) . .
O21 W12 O14 75.6(4) . .
O2 B1 O40 109.7(12) . .
O2 B1 O14 109.9(12) . .
O40 B1 O14 108.8(11) . .
O2 B1 O28 110.4(11) . .
O40 B1 O28 109.0(12) . .
O14 B1 O28 109.0(12) . .
N3 Cu1 N2 175.8(5) . .
N3 Cu1 N1 94.8(6) . .
N2 Cu1 N1 83.2(5) . .
N3 Cu1 N4 82.4(6) . .
N2 Cu1 N4 101.7(5) . .
N1 Cu1 N4 129.6(5) . .
N3 Cu1 Cl1 91.1(5) . .
N2 Cu1 Cl1 87.1(4) . .
N1 Cu1 Cl1 124.5(4) . .
N4 Cu1 Cl1 105.9(4) . .
W9 O17 W8 149.1(7) . .
W2 O16 W7 146.6(6) . .
B1 O14 W12 126.5(9) . .
B1 O14 W4 126.2(9) . .
W12 O14 W4 90.3(3) . .
B1 O14 W10 124.0(9) . .
W12 O14 W10 89.4(4) . .
W4 O14 W10 89.0(3) . .
W5 O12 W3 146.7(6) . .
W6 O10 W11 147.7(6) . .
W6 O8 W9 121.2(6) . .
W4 O6 W9 146.9(6) . .
W10 O4 W11 147.0(7) . .
W4 O3 W10 126.4(7) . .
B1 O2 W1 125.4(8) . .
B1 O2 W9 125.7(8) . .
W1 O2 W9 89.5(4) . .
B1 O2 W6 125.2(9) . .
W1 O2 W6 89.4(3) . .
W9 O2 W6 90.4(3) . .
W7 O1 W1 150.1(7) . .
W7 O33 W8 120.8(6) . .
W9 O32 W1 120.4(6) . .
W6 O31 W10 147.4(6) . .
W1 O30 W2 146.3(6) . .
W8 O29 W5 120.7(6) . .
B1 O28 W2 124.7(9) . .
B1 O28 W3 126.6(8) . .
W2 O28 W3 89.4(4) . .
B1 O28 W11 125.8(9) . .
W2 O28 W11 89.2(4) . .
W3 O28 W11 89.6(4) . .
W1 O27 W6 120.7(6) . .
W11 O26 W2 121.0(6) . .
W5 O25 W12 147.0(6) . .
W5 O24 W7 122.7(7) . .
W8 O23 W4 147.6(7) . .
W3 O22 W11 123.5(6) . .
W10 O21 W12 120.2(6) . .
C15 N4 C23 117.7(15) . .
C15 N4 Cu1 133.7(13) . .
C23 N4 Cu1 108.5(10) . .
W2 O20 W3 121.6(6) . .
C24 N3 C2 122.4(15) . .
C24 N3 Cu1 113.3(10) . .
C2 N3 Cu1 123.8(13) . .
W3 O18 W12 148.0(7) . .
B1 O40 W8 124.9(9) . .
B1 O40 W5 125.7(9) . .
W8 O40 W5 89.4(4) . .
B1 O40 W7 126.0(8) . .
W8 O40 W7 89.8(4) . .
W5 O40 W7 89.7(4) . .
W12 O36 W4 121.4(6) . .
C14 N2 C20 116.9(15) . .
C14 N2 Cu1 129.8(12) . .
C20 N2 Cu1 112.6(11) . .
C13 N1 C11 119.0(15) . .
C13 N1 Cu1 131.0(12) . .
C11 N1 Cu1 109.8(11) . .
N3 C24 C23 117.8(13) . .
N3 C24 C22 123.7(16) . .
C23 C24 C22 118.5(16) . .
N4 C23 C21 122.2(16) . .
N4 C23 C24 117.6(15) . .
C21 C23 C24 119.7(17) . .
C16 C22 C24 118(2) . .
C16 C22 C7 128(2) . .
C24 C22 C7 113.3(18) . .
C23 C21 C12 119.7(19) . .
C23 C21 C5 117(2) . .
C12 C21 C5 123.7(19) . .
C35 N7 C39 128(2) . .
N2 C20 C17 124.0(18) . .
N2 C20 C11 115.9(15) . .
C17 C20 C11 120.2(16) . .
C17 C19 C6 120.5(15) . .
C5 C18 C15 118.7(19) . .
C29 N6 C30 116(3) . .
C20 C17 C19 116.4(17) . .
C20 C17 C10 119.4(17) . .
C19 C17 C10 124.2(16) . .
C12 C16 C22 123(2) . .
N4 C15 C18 123.8(19) . .
N2 C14 C6 125.7(19) . .
N1 C13 C8 122.1(18) . .
C27 C34 C26 120(2) . .
C27 C34 C33 123(3) . .
C26 C34 C33 117(2) . .
C16 C12 C21 120(2) . .
N1 C11 C9 123.9(16) . .
N1 C11 C20 117.8(15) . .
C9 C11 C20 118.3(16) . .
C1 C10 C17 119.9(17) . .
N7 C39 C37 112.8(18) . .
C11 C9 C1 119(2) . .
C11 C9 C4 114.8(16) . .
C1 C9 C4 126.5(19) . .
C4 C8 C13 118.3(18) . .
C3 C7 C22 123.9(18) . .
C14 C6 C19 116.3(18) . .
C18 C5 C21 120.7(19) . .
C36 C38 C37 121(2) . .
C36 C38 C40 120(2) . .
C37 C38 C40 118(2) . .
C8 C4 C9 121.9(17) . .
C7 C3 C2 119.7(19) . .
N3 C2 C3 116.3(19) . .
C10 C1 C9 123(2) . .
C28 N5 C25 120(3) . .
C38 C37 C39 119(2) . .
C31 C33 C32 123(2) . .
C31 C33 C34 120(2) . .
C32 C33 C34 117(2) . .
C30 C32 C33 115(2) . .
C29 C31 C33 117(3) . .
C32 C30 N6 123(2) . .
C38 C36 C35 121(3) . .
C31 C29 N6 126(3) . .
N7 C35 C36 118(3) . .
C26 C28 N5 120(3) . .
C25 C27 C34 123(3) . .
C28 C26 C34 118(3) . .
C27 C25 N5 119(2) . .
C43 C44 C40 118(3) . .
N8 C43 C44 122(3) . .
C42 N8 C43 120(3) . .
N8 C42 C41 129(3) . .
C42 C41 C40 110(3) . .
C38 C40 C44 118(2) . .
C38 C40 C41 122(2) . .
C44 C40 C41 120(3) . .
Cu1 Cl1 Cu1 180.00(17) . 2

loop_
_geom_bond_atom_site_label_1
_geom_bond_atom_site_label_2
_geom_bond_distance
_geom_bond_site_symmetry_2
W1 O15 1.695(10) .
W1 O1 1.878(11) .
W1 O30 1.887(11) .
W1 O27 1.897(11) .
W1 O32 1.921(11) .
W1 O2 2.362(10) .
W2 O11 1.706(9) .
W2 O16 1.878(11) .
W2 O20 1.886(12) .
W2 O30 1.904(11) .
W2 O26 1.944(11) .
W2 O28 2.363(11) .
W3 O19 1.684(11) .
W3 O18 1.877(11) .
W3 O22 1.898(12) .
W3 O12 1.907(12) .
W3 O20 1.925(11) .
W3 O28 2.369(11) .
W4 O34 1.694(12) .
W4 O3 1.795(13) .
W4 O6 1.886(11) .
W4 O36 1.916(12) .
W4 O23 1.935(13) .
W4 O14 2.370(11) .
W5 O13 1.714(12) .
W5 O12 1.881(12) .
W5 O24 1.888(12) .
W5 O25 1.895(12) .
W5 O29 1.953(11) .
W5 O40 2.372(10) .
W6 O39 1.693(12) .
W6 O31 1.858(10) .
W6 O10 1.885(12) .
W6 O8 1.923(12) .
W6 O27 1.936(12) .
W6 O2 2.376(9) .
W7 O9 1.696(12) .
W7 O1 1.871(11) .
W7 O33 1.897(11) .
W7 O24 1.930(11) .
W7 O16 1.934(11) .
W7 O40 2.379(11) .
W8 O7 1.695(11) .
W8 O23 1.861(13) .
W8 O29 1.883(11) .
W8 O17 1.901(12) .
W8 O33 1.956(11) .
W8 O40 2.370(11) .
W9 O5 1.722(12) .
W9 O17 1.863(11) .
W9 O6 1.892(10) .
W9 O32 1.917(11) .
W9 O8 1.939(12) .
W9 O2 2.366(11) .
W10 O38 1.698(12) .
W10 O4 1.881(12) .
W10 O21 1.897(11) .
W10 O31 1.911(10) .
W10 O3 1.942(10) .
W10 O14 2.391(11) .
W11 O37 1.695(12) .
W11 O26 1.889(10) .
W11 O10 1.890(11) .
W11 O22 1.909(11) .
W11 O4 1.911(11) .
W11 O28 2.390(12) .
W12 O35 1.696(11) .
W12 O25 1.899(12) .
W12 O36 1.906(12) .
W12 O18 1.914(12) .
W12 O21 1.934(12) .
W12 O14 2.331(11) .
B1 O2 1.510(19) .
B1 O40 1.53(2) .
B1 O14 1.534(18) .
B1 O28 1.54(2) .
Cu1 N3 1.978(13) .
Cu1 N2 1.984(12) .
Cu1 N1 2.026(14) .
Cu1 N4 2.066(13) .
Cu1 Cl1 2.524(3) .
N4 C15 1.33(2) .
N4 C23 1.38(2) .
N3 C24 1.33(2) .
N3 C2 1.35(2) .
N2 C14 1.31(2) .
N2 C20 1.37(2) .
N1 C13 1.31(2) .
N1 C11 1.38(2) .
C24 C23 1.41(2) .
C24 C22 1.42(2) .
C23 C21 1.39(2) .
C22 C16 1.39(3) .
C22 C7 1.45(3) .
C21 C12 1.41(3) .
C21 C5 1.42(3) .
N7 C35 1.27(3) .
N7 C39 1.35(3) .
C20 C17 1.38(2) .
C20 C11 1.42(2) .
C19 C17 1.39(3) .
C19 C6 1.42(3) .
C18 C5 1.35(3) .
C18 C15 1.37(3) .
N6 C29 1.34(3) .
N6 C30 1.38(3) .
C17 C10 1.43(3) .
C16 C12 1.31(3) .
C14 C6 1.37(2) .
C13 C8 1.46(3) .
C34 C27 1.40(3) .
C34 C26 1.43(3) .
C34 C33 1.55(3) .
C11 C9 1.41(2) .
C10 C1 1.29(3) .
C39 C37 1.45(3) .
C9 C1 1.42(3) .
C9 C4 1.46(3) .
C8 C4 1.33(3) .
C7 C3 1.29(3) .
C38 C36 1.32(3) .
C38 C37 1.37(3) .
C38 C40 1.44(3) .
C3 C2 1.49(3) .
N5 C28 1.41(4) .
N5 C25 1.43(4) .
C33 C31 1.33(3) .
C33 C32 1.44(3) .
C32 C30 1.34(3) .
C31 C29 1.31(4) .
C36 C35 1.36(3) .
C28 C26 1.34(4) .
C27 C25 1.28(3) .
C44 C43 1.39(3) .
C44 C40 1.47(4) .
C43 N8 1.38(4) .
N8 C42 1.28(4) .
C42 C41 1.45(4) .
C41 C40 1.51(4) .
Cl1 Cu1 2.524(3) 2
